data_4084644
loop_
_publ_author_name
'Jover, Jes\'us'
'Miloserdov, Fedor M.'
'Benet-Buchholz, Jordi'
'Grushin, Vladimir V.'
'Maseras, Feliu'

_publ_section_title
;
 On the Feasibility of Nickel-Catalyzed Trifluoromethylation of Aryl
 Halides
;
_journal_issue 22
_journal_name_full Organometallics
_journal_page_first 6531
_journal_paper_doi 10.1021/om5008743
_journal_volume 33
_journal_year 2014
_chemical_formula_sum 'C15.33 H24.33 F0.33 Ni0.33 P0.67'
_chemical_formula_weight 255.23
_chemical_name_systematic
;
 ?
;
_space_group_IT_number 14
_space_group_name_Hall '-P 2yn'
_symmetry_cell_setting monoclinic
_symmetry_space_group_name_Hall '-P 2yn'
_symmetry_space_group_name_H-M 'P 1 21/n 1'
_atom_sites_solution_hydrogens geom
_audit_creation_method SHELXL-2012
_cell_angle_alpha 90
_cell_angle_beta 109.961(4)
_cell_angle_gamma 90
_cell_formula_units_Z 12
_cell_length_a 18.5107(19)
_cell_length_b 9.6749(7)
_cell_length_c 25.136(2)
_cell_measurement_reflns_used 9884
_cell_measurement_temperature 100(2)
_cell_measurement_theta_max 31.85
_cell_measurement_theta_min 2.27
_cell_volume 4231.2(6)
_computing_cell_refinement 'Bruker APEX2 v2011.4-0'
_computing_data_collection 'Bruker APEX2 v2011.4-0'
_computing_data_reduction 'Bruker SAINT V7.60A'
_computing_molecular_graphics 'Bruker SHELXTL'
_computing_publication_material 'Bruker SHELXTL'
_computing_structure_refinement 'SHELXL-2012 (Sheldrick, 2012)'
_computing_structure_solution 'SHELXS-2012 (Sheldrick, 2012)'
_diffrn_ambient_temperature 100(2)
_diffrn_detector_area_resol_mean 512
_diffrn_detector_type '4K CCD area detector APEX II'
_diffrn_measured_fraction_theta_full 0.997
_diffrn_measured_fraction_theta_max 0.914
_diffrn_measurement_device_type 'APEX DUO Kappa 4-axis goniometer'
_diffrn_measurement_method
;
 Fullsphere data collection, phi and omega scans
;
_diffrn_measurement_specimen_support 'magnetic support with MicroMount'
_diffrn_radiation_monochromator 'Quazar MX Multilayer Optics'
_diffrn_radiation_type MoK\a
_diffrn_radiation_wavelength 0.71073
_diffrn_reflns_av_R_equivalents 0.0363
_diffrn_reflns_av_unetI/netI 0.0378
_diffrn_reflns_Laue_measured_fraction_full 0.997
_diffrn_reflns_Laue_measured_fraction_max 0.914
_diffrn_reflns_limit_h_max 24
_diffrn_reflns_limit_h_min -27
_diffrn_reflns_limit_k_max 14
_diffrn_reflns_limit_k_min -12
_diffrn_reflns_limit_l_max 38
_diffrn_reflns_limit_l_min -36
_diffrn_reflns_number 54995
_diffrn_reflns_point_group_measured_fraction_full 0.997
_diffrn_reflns_point_group_measured_fraction_max 0.914
_diffrn_reflns_theta_full 25.000
_diffrn_reflns_theta_max 32.610
_diffrn_reflns_theta_min 1.724
_diffrn_source 'Microfocus source E025 IuS'
_diffrn_source_current 0.6
_diffrn_source_power 50
_diffrn_source_size '0.2 mm x 0.2 mm fine focus'
_diffrn_source_type 'Bruker APEX DUO'
_exptl_absorpt_coefficient_mu 0.569
_exptl_absorpt_correction_T_max 1.000
_exptl_absorpt_correction_T_min 0.913
_exptl_absorpt_correction_type empirical
_exptl_absorpt_process_details
; 
 SADABS Version 2008/1 Bruker-Nonius
 Blessing, Acta Cryst. (1995) A51 33-38
;
_exptl_crystal_colour yellow
_exptl_crystal_density_diffrn 1.202
_exptl_crystal_description block
_exptl_crystal_F_000 1664
_exptl_crystal_size_max 0.2
_exptl_crystal_size_mid 0.1
_exptl_crystal_size_min 0.1
_refine_diff_density_max 0.715
_refine_diff_density_min -0.457
_refine_diff_density_rms 0.076
_refine_ls_extinction_method none
_refine_ls_goodness_of_fit_ref 1.062
_refine_ls_hydrogen_treatment constr
_refine_ls_matrix_type full
_refine_ls_number_parameters 561
_refine_ls_number_reflns 14121
_refine_ls_number_restraints 584
_refine_ls_restrained_S_all 1.048
_refine_ls_R_factor_all 0.0661
_refine_ls_R_factor_gt 0.0404
_refine_ls_shift/su_max 0.001
_refine_ls_shift/su_mean 0.000
_refine_ls_structure_factor_coef Fsqd
_refine_ls_weighting_details
;
 w=1/[\s^2^(Fo^2^)+(0.0396P)^2^+3.1622P]
 where P=(Fo^2^+2Fc^2^)/3
;
_refine_ls_weighting_scheme calc
_refine_ls_wR_factor_gt 0.0910
_refine_ls_wR_factor_ref 0.1159
_reflns_Friedel_coverage 0.000
_reflns_number_gt 10302
_reflns_number_total 14121
_reflns_threshold_expression >2sigma(I)
_cod_data_source_file om5008743_si_003.cif
_cod_data_source_block mo_BK751_0m
_cod_depositor_comments
;
The following automatic conversions were performed:

'_symmetry_cell_setting' value 'Monoclinic' changed to 'monoclinic'
according to
/home/saulius/struct/COD-crude-data--automatic-downloads/rss-feeds/ACS/lib/dictionaries/cif_core.dic
dictionary named 'cif_core.dic' version 2.4.2 from 2011-04-26.

Automatic conversion script
Id: cif_fix_values 2827 2014-09-09 07:05:25Z andrius 

 Adding full bibliography for 4084644--4084651.cif.
;
_cod_original_cell_volume 4231.2(7)
_cod_original_sg_symbol_H-M P2(1)/n
_cod_database_code 4084644
_shelx_space_group_comment
;
The symmetry employed for this shelxl refinement is uniquely defined
by the following loop, which should always be used as a source of
symmetry information in preference to the above space-group names.
They are only intended as comments.
;
_shelxl_version_number 2012-9

loop_
_space_group_symop_operation_xyz
'x, y, z'
'-x+1/2, y+1/2, -z+1/2'
'-x, -y, -z'
'x-1/2, -y-1/2, z-1/2'

loop_
_atom_site_label
_atom_site_type_symbol
_atom_site_fract_x
_atom_site_fract_y
_atom_site_fract_z
_atom_site_U_iso_or_equiv
_atom_site_adp_type
_atom_site_occupancy
_atom_site_site_symmetry_order
_atom_site_calc_flag
_atom_site_refinement_flags_posn
_atom_site_refinement_flags_adp
_atom_site_refinement_flags_occupancy
_atom_site_disorder_assembly
_atom_site_disorder_group
C1 C 0.01603(9) 0.78007(17) 0.27037(7) 0.0204(3) Uani 1 1 d . . . . .
C2 C -0.04718(10) 0.84457(18) 0.27732(8) 0.0236(3) Uani 1 1 d . . . . .
H2 H -0.0875 0.7890 0.2810 0.028 Uiso 1 1 calc R U . . .
C3 C -0.05363(10) 0.98982(19) 0.27910(8) 0.0263(4) Uani 1 1 d . . . . .
H3 H -0.0978 1.0295 0.2842 0.032 Uiso 1 1 calc R U . . .
C4 C 0.00263(10) 1.07411(18) 0.27359(7) 0.0240(3) Uani 1 1 d . . . . .
H4 H -0.0024 1.1717 0.2747 0.029 Uiso 1 1 calc R U . . .
C5 C 0.06847(9) 1.01484(17) 0.26621(7) 0.0203(3) Uani 1 1 d . . . . .
C6 C 0.12782(10) 1.09998(18) 0.26008(8) 0.0247(3) Uani 1 1 d . . . . .
H6 H 0.1231 1.1977 0.2606 0.030 Uiso 1 1 calc R U . . .
C7 C 0.19170(10) 1.04210(19) 0.25341(8) 0.0271(4) Uani 1 1 d . . . . .
H7 H 0.2310 1.0999 0.2494 0.032 Uiso 1 1 calc R U . . .
C8 C 0.19953(10) 0.89710(19) 0.25249(8) 0.0244(3) Uani 1 1 d . . . . .
H8 H 0.2442 0.8577 0.2482 0.029 Uiso 1 1 calc R U . . .
C9 C 0.14300(9) 0.81348(18) 0.25783(7) 0.0225(3) Uani 1 1 d . . . . .
H9 H 0.1489 0.7161 0.2567 0.027 Uiso 1 1 calc R U . . .
C10 C 0.07549(9) 0.86796(17) 0.26497(7) 0.0200(3) Uani 1 1 d . . . . .
C11 C 0.01488(9) 0.45226(17) 0.14047(7) 0.0199(3) Uani 1 1 d D . . . .
H11 H 0.0114 0.3591 0.1567 0.024 Uiso 1 1 calc R U . . .
C12 C 0.10153(9) 0.48110(19) 0.15622(7) 0.0227(3) Uani 1 1 d D . . . .
H12A H 0.1091 0.5728 0.1414 0.027 Uiso 1 1 calc R U . . .
H12B H 0.1259 0.4829 0.1979 0.027 Uiso 1 1 calc R U . . .
C13 C 0.13969(10) 0.3701(2) 0.13165(7) 0.0272(4) Uani 1 1 d D . . . .
H13A H 0.1373 0.2803 0.1499 0.033 Uiso 1 1 calc R U . . .
H13B H 0.1945 0.3939 0.1402 0.033 Uiso 1 1 calc R U . . .
C14 C 0.10074(10) 0.3561(2) 0.06765(7) 0.0292(4) Uani 1 1 d D . . . .
H14A H 0.1073 0.4431 0.0490 0.035 Uiso 1 1 calc R U . . .
H14B H 0.1255 0.2807 0.0535 0.035 Uiso 1 1 calc R U . . .
C15 C 0.01557(10) 0.3253(2) 0.05261(8) 0.0278(4) Uani 1 1 d D . . . .
H15A H 0.0091 0.2340 0.0683 0.033 Uiso 1 1 calc R U . . .
H15B H -0.0089 0.3209 0.0109 0.033 Uiso 1 1 calc R U . . .
C16 C -0.02410(10) 0.43595(19) 0.07612(7) 0.0245(3) Uani 1 1 d D . . . .
H16A H -0.0787 0.4105 0.0676 0.029 Uiso 1 1 calc R U . . .
H16B H -0.0225 0.5253 0.0574 0.029 Uiso 1 1 calc R U . . .
C17 C -0.1281(5) 0.4829(9) 0.1633(6) 0.0255(15) Uani 0.521(9) 1 d D U P A 1
H17 H -0.1632 0.5119 0.1250 0.031 Uiso 0.521(9) 1 calc R U P A 1
C18 C -0.1268(4) 0.3235(7) 0.1629(3) 0.0302(11) Uani 0.521(9) 1 d D U P A 1
H18A H -0.1102 0.2917 0.1314 0.036 Uiso 0.521(9) 1 calc R U P A 1
H18B H -0.0885 0.2904 0.1987 0.036 Uiso 0.521(9) 1 calc R U P A 1
C19 C -0.2052(5) 0.2590(12) 0.1561(4) 0.0395(14) Uani 0.521(9) 1 d D U P A 1
H19A H -0.2420 0.2816 0.1181 0.047 Uiso 0.521(9) 1 calc R U P A 1
H19B H -0.1999 0.1572 0.1591 0.047 Uiso 0.521(9) 1 calc R U P A 1
C20 C -0.2367(3) 0.3121(7) 0.2013(3) 0.0409(12) Uani 0.521(9) 1 d D U P A 1
H20A H -0.2878 0.2708 0.1952 0.049 Uiso 0.521(9) 1 calc R U P A 1
H20B H -0.2019 0.2841 0.2393 0.049 Uiso 0.521(9) 1 calc R U P A 1
C21 C -0.2435(3) 0.4688(6) 0.1983(3) 0.0367(11) Uani 0.521(9) 1 d D U P A 1
H21A H -0.2622 0.5026 0.2284 0.044 Uiso 0.521(9) 1 calc R U P A 1
H21B H -0.2811 0.4965 0.1613 0.044 Uiso 0.521(9) 1 calc R U P A 1
C22 C -0.1652(3) 0.5339(6) 0.2057(2) 0.0285(10) Uani 0.521(9) 1 d D U P A 1
H22A H -0.1298 0.5141 0.2445 0.034 Uiso 0.521(9) 1 calc R U P A 1
H22B H -0.1716 0.6354 0.2019 0.034 Uiso 0.521(9) 1 calc R U P A 1
C17' C -0.1302(5) 0.4907(9) 0.1611(6) 0.0243(16) Uani 0.479(9) 1 d D U P A 2
H17X H -0.1596 0.4922 0.1195 0.029 Uiso 0.479(9) 1 calc R U P A 2
C18' C -0.1220(4) 0.3402(7) 0.1822(3) 0.0278(11) Uani 0.479(9) 1 d D U P A 2
H18X H -0.0919 0.2860 0.1637 0.033 Uiso 0.479(9) 1 calc R U P A 2
H18Y H -0.0949 0.3374 0.2237 0.033 Uiso 0.479(9) 1 calc R U P A 2
C19' C -0.2032(5) 0.2789(11) 0.1675(4) 0.0358(15) Uani 0.479(9) 1 d D U P A 2
H19X H -0.2278 0.2744 0.1259 0.043 Uiso 0.479(9) 1 calc R U P A 2
H19Y H -0.1993 0.1834 0.1825 0.043 Uiso 0.479(9) 1 calc R U P A 2
C20' C -0.2534(4) 0.3649(8) 0.1923(3) 0.0394(12) Uani 0.479(9) 1 d D U P A 2
H20X H -0.3064 0.3279 0.1784 0.047 Uiso 0.479(9) 1 calc R U P A 2
H20Y H -0.2335 0.3560 0.2340 0.047 Uiso 0.479(9) 1 calc R U P A 2
C21' C -0.2552(3) 0.5168(7) 0.1765(3) 0.0371(12) Uani 0.479(9) 1 d D U P A 2
H21X H -0.2837 0.5695 0.1968 0.044 Uiso 0.479(9) 1 calc R U P A 2
H21Y H -0.2827 0.5277 0.1354 0.044 Uiso 0.479(9) 1 calc R U P A 2
C22' C -0.1734(3) 0.5757(7) 0.1918(3) 0.0272(10) Uani 0.479(9) 1 d D U P A 2
H22X H -0.1757 0.6738 0.1802 0.033 Uiso 0.479(9) 1 calc R U P A 2
H22Y H -0.1465 0.5704 0.2333 0.033 Uiso 0.479(9) 1 calc R U P A 2
C23 C -0.0704(3) 0.7145(5) 0.1185(2) 0.0205(9) Uani 0.461(3) 1 d D U P A 1
H23 H -0.0953 0.6686 0.0811 0.025 Uiso 0.461(3) 1 calc R U P A 1
C24 C -0.1305(2) 0.8084(4) 0.12973(17) 0.0289(8) Uani 0.461(3) 1 d D U P A 1
H24A H -0.1765 0.7532 0.1273 0.035 Uiso 0.461(3) 1 calc R U P A 1
H24B H -0.1092 0.8468 0.1685 0.035 Uiso 0.461(3) 1 calc R U P A 1
C25 C -0.1536(3) 0.9269(5) 0.0870(2) 0.0287(9) Uani 0.461(3) 1 d D U P A 1
H25A H -0.1794 0.8888 0.0486 0.034 Uiso 0.461(3) 1 calc R U P A 1
H25B H -0.1905 0.9879 0.0963 0.034 Uiso 0.461(3) 1 calc R U P A 1
C26 C -0.0838(2) 1.0111(4) 0.08744(18) 0.0278(8) Uani 0.461(3) 1 d D U P A 1
H26A H -0.1004 1.0866 0.0593 0.033 Uiso 0.461(3) 1 calc R U P A 1
H26B H -0.0594 1.0532 0.1253 0.033 Uiso 0.461(3) 1 calc R U P A 1
C27 C -0.0262(2) 0.9202(4) 0.07349(17) 0.0241(8) Uani 0.461(3) 1 d D U P A 1
H27A H 0.0196 0.9756 0.0754 0.029 Uiso 0.461(3) 1 calc R U P A 1
H27B H -0.0493 0.8844 0.0344 0.029 Uiso 0.461(3) 1 calc R U P A 1
C28 C -0.0017(4) 0.7988(8) 0.1149(3) 0.0233(13) Uani 0.461(3) 1 d D U P A 1
H28A H 0.0279 0.8347 0.1530 0.028 Uiso 0.461(3) 1 calc R U P A 1
H28B H 0.0325 0.7371 0.1028 0.028 Uiso 0.461(3) 1 calc R U P A 1
C23' C -0.0547(2) 0.7391(4) 0.13844(17) 0.0225(8) Uani 0.539(3) 1 d D U P A 2
H23' H -0.0645 0.8041 0.1661 0.027 Uiso 0.539(3) 1 calc R U P A 2
C24' C -0.12680(18) 0.7468(4) 0.08523(14) 0.0282(7) Uani 0.539(3) 1 d D U P A 2
H24C H -0.1191 0.6905 0.0547 0.034 Uiso 0.539(3) 1 calc R U P A 2
H24D H -0.1714 0.7089 0.0936 0.034 Uiso 0.539(3) 1 calc R U P A 2
C25' C -0.1427(2) 0.8970(5) 0.0658(2) 0.0402(10) Uani 0.539(3) 1 d D U P A 2
H25C H -0.1878 0.9004 0.0305 0.048 Uiso 0.539(3) 1 calc R U P A 2
H25D H -0.1552 0.9507 0.0950 0.048 Uiso 0.539(3) 1 calc R U P A 2
C26' C -0.0741(2) 0.9633(4) 0.05519(18) 0.0398(10) Uani 0.539(3) 1 d D U P A 2
H26C H -0.0853 1.0619 0.0454 0.048 Uiso 0.539(3) 1 calc R U P A 2
H26D H -0.0655 0.9171 0.0227 0.048 Uiso 0.539(3) 1 calc R U P A 2
C27' C -0.0014(2) 0.9519(4) 0.10717(16) 0.0321(8) Uani 0.539(3) 1 d D U P A 2
H27C H -0.0076 1.0069 0.1386 0.039 Uiso 0.539(3) 1 calc R U P A 2
H27D H 0.0429 0.9898 0.0983 0.039 Uiso 0.539(3) 1 calc R U P A 2
C28' C 0.0141(3) 0.8006(7) 0.1254(3) 0.0220(11) Uani 0.539(3) 1 d D U P A 2
H28C H 0.0609 0.7945 0.1595 0.026 Uiso 0.539(3) 1 calc R U P A 2
H28D H 0.0232 0.7467 0.0948 0.026 Uiso 0.539(3) 1 calc R U P A 2
C29 C 0.10258(11) 0.73681(19) 0.40406(8) 0.0261(4) Uani 1 1 d . . . . .
H29 H 0.0635 0.8067 0.3829 0.031 Uiso 1 1 calc R U . . .
C30 C 0.18050(11) 0.7938(2) 0.40459(8) 0.0288(4) Uani 1 1 d . . . . .
H30A H 0.2225 0.7346 0.4288 0.035 Uiso 1 1 calc R U . . .
H30B H 0.1825 0.7921 0.3657 0.035 Uiso 1 1 calc R U . . .
C31 C 0.19182(13) 0.9421(2) 0.42716(9) 0.0354(5) Uani 1 1 d . . . . .
H31A H 0.1514 1.0024 0.4018 0.043 Uiso 1 1 calc R U . . .
H31B H 0.2424 0.9771 0.4278 0.043 Uiso 1 1 calc R U . . .
C32 C 0.18787(15) 0.9476(2) 0.48702(9) 0.0429(6) Uani 1 1 d . . . . .
H32A H 0.2315 0.8951 0.5132 0.052 Uiso 1 1 calc R U . . .
H32B H 0.1922 1.0447 0.5002 0.052 Uiso 1 1 calc R U . . .
C33 C 0.11242(15) 0.8864(2) 0.48792(10) 0.0422(6) Uani 1 1 d . . . . .
H33A H 0.0691 0.9445 0.4647 0.051 Uiso 1 1 calc R U . . .
H33B H 0.1121 0.8865 0.5272 0.051 Uiso 1 1 calc R U . . .
C34 C 0.10132(13) 0.7384(2) 0.46496(8) 0.0327(4) Uani 1 1 d . . . . .
H34A H 0.0516 0.7016 0.4654 0.039 Uiso 1 1 calc R U . . .
H34B H 0.1429 0.6786 0.4893 0.039 Uiso 1 1 calc R U . . .
C35 C 0.00373(10) 0.49514(18) 0.38953(8) 0.0245(3) Uani 1 1 d D . . . .
H35 H 0.0280 0.4872 0.4316 0.029 Uiso 1 1 calc R U . . .
C36 C -0.06839(11) 0.5855(2) 0.37739(9) 0.0317(4) Uani 1 1 d D . . . .
H36A H -0.0533 0.6797 0.3925 0.038 Uiso 1 1 calc R U . . .
H36B H -0.0949 0.5928 0.3360 0.038 Uiso 1 1 calc R U . . .
C37 C -0.12323(12) 0.5228(2) 0.40497(9) 0.0357(4) Uani 1 1 d D . . . .
H37A H -0.0976 0.5207 0.4466 0.043 Uiso 1 1 calc R U . . .
H37B H -0.1697 0.5814 0.3963 0.043 Uiso 1 1 calc R U . . .
C38 C -0.14655(12) 0.3770(2) 0.38331(9) 0.0384(5) Uani 1 1 d D . . . .
H38A H -0.1791 0.3364 0.4034 0.046 Uiso 1 1 calc R U . . .
H38B H -0.1772 0.3804 0.3425 0.046 Uiso 1 1 calc R U . . .
C39 C -0.07654(12) 0.2860(2) 0.39230(9) 0.0339(4) Uani 1 1 d D . . . .
H39A H -0.0934 0.1943 0.3751 0.041 Uiso 1 1 calc R U . . .
H39B H -0.0498 0.2726 0.4334 0.041 Uiso 1 1 calc R U . . .
C40 C -0.02054(12) 0.3491(2) 0.36618(8) 0.0305(4) Uani 1 1 d D . . . .
H40A H -0.0453 0.3536 0.3245 0.037 Uiso 1 1 calc R U . . .
H40B H 0.0255 0.2896 0.3748 0.037 Uiso 1 1 calc R U . . .
C41 C 0.15633(11) 0.4484(2) 0.38552(8) 0.0272(4) Uani 1 1 d . . . . .
H41 H 0.1330 0.3573 0.3700 0.033 Uiso 1 1 calc R U . . .
C42 C 0.19174(12) 0.4267(2) 0.44939(8) 0.0309(4) Uani 1 1 d . . . . .
H42A H 0.1507 0.4031 0.4648 0.037 Uiso 1 1 calc R U . . .
H42B H 0.2163 0.5136 0.4675 0.037 Uiso 1 1 calc R U . . .
C43 C 0.25170(12) 0.3108(2) 0.46349(9) 0.0339(4) Uani 1 1 d . . . . .
H43A H 0.2763 0.3038 0.5051 0.041 Uiso 1 1 calc R U . . .
H43B H 0.2258 0.2218 0.4495 0.041 Uiso 1 1 calc R U . . .
C44 C 0.31292(13) 0.3360(3) 0.43716(9) 0.0403(5) Uani 1 1 d . . . . .
H44A H 0.3427 0.4195 0.4542 0.048 Uiso 1 1 calc R U . . .
H44B H 0.3487 0.2565 0.4453 0.048 Uiso 1 1 calc R U . . .
C45 C 0.27746(12) 0.3551(2) 0.37395(9) 0.0369(5) Uani 1 1 d . . . . .
H45A H 0.2516 0.2684 0.3566 0.044 Uiso 1 1 calc R U . . .
H45B H 0.3185 0.3748 0.3581 0.044 Uiso 1 1 calc R U . . .
C46 C 0.21865(11) 0.4743(2) 0.35879(8) 0.0300(4) Uani 1 1 d . . . . .
H46A H 0.2451 0.5627 0.3729 0.036 Uiso 1 1 calc R U . . .
H46B H 0.1945 0.4810 0.3171 0.036 Uiso 1 1 calc R U . . .
F1 F 0.04518(7) 0.39593(10) 0.26598(4) 0.0269(2) Uani 1 1 d . . . . .
Ni1 Ni 0.02807(2) 0.58660(2) 0.26815(2) 0.01957(6) Uani 1 1 d . . . . .
P1 P -0.03433(2) 0.57195(5) 0.17458(2) 0.02102(9) Uani 1 1 d D . . . .
P2 P 0.07577(3) 0.57405(5) 0.36237(2) 0.02175(9) Uani 1 1 d . . . . .

loop_
_atom_site_aniso_label
_atom_site_aniso_U_11
_atom_site_aniso_U_22
_atom_site_aniso_U_33
_atom_site_aniso_U_23
_atom_site_aniso_U_13
_atom_site_aniso_U_12
C1 0.0240(8) 0.0142(7) 0.0278(8) -0.0009(6) 0.0148(6) 0.0005(6)
C2 0.0237(8) 0.0205(8) 0.0320(9) 0.0013(7) 0.0167(7) -0.0002(6)
C3 0.0253(8) 0.0261(9) 0.0332(9) 0.0008(7) 0.0175(7) 0.0054(7)
C4 0.0289(8) 0.0151(7) 0.0312(8) -0.0001(6) 0.0145(7) 0.0043(6)
C5 0.0239(8) 0.0174(7) 0.0222(7) -0.0004(6) 0.0110(6) 0.0009(6)
C6 0.0292(8) 0.0166(8) 0.0304(8) -0.0006(6) 0.0129(7) -0.0032(6)
C7 0.0262(8) 0.0240(9) 0.0345(9) -0.0002(7) 0.0150(7) -0.0068(7)
C8 0.0222(8) 0.0247(9) 0.0316(8) -0.0010(7) 0.0159(7) -0.0013(6)
C9 0.0229(8) 0.0201(8) 0.0296(8) -0.0005(6) 0.0154(7) -0.0001(6)
C10 0.0215(7) 0.0190(7) 0.0230(7) 0.0003(6) 0.0123(6) 0.0003(6)
C11 0.0196(7) 0.0184(7) 0.0248(7) 0.0030(6) 0.0118(6) 0.0011(6)
C12 0.0199(7) 0.0277(9) 0.0224(7) 0.0004(6) 0.0096(6) 0.0025(6)
C13 0.0254(8) 0.0338(10) 0.0255(8) -0.0008(7) 0.0126(7) 0.0056(7)
C14 0.0308(9) 0.0367(10) 0.0238(8) -0.0027(7) 0.0142(7) 0.0030(8)
C15 0.0314(9) 0.0271(9) 0.0260(8) -0.0034(7) 0.0112(7) -0.0033(7)
C16 0.0212(7) 0.0274(9) 0.0246(8) 0.0013(7) 0.0074(6) -0.0029(6)
C17 0.018(2) 0.031(3) 0.029(3) 0.003(2) 0.010(2) -0.001(2)
C18 0.0268(18) 0.028(2) 0.037(3) 0.008(2) 0.013(2) -0.0047(16)
C19 0.031(2) 0.045(3) 0.045(3) 0.001(2) 0.016(2) -0.016(2)
C20 0.028(2) 0.047(3) 0.052(2) 0.009(2) 0.0201(19) -0.017(2)
C21 0.0233(18) 0.044(3) 0.048(2) 0.001(2) 0.0191(18) -0.0068(17)
C22 0.0240(18) 0.032(2) 0.034(2) 0.0023(17) 0.0157(16) -0.0042(17)
C17' 0.020(3) 0.027(3) 0.029(3) 0.007(2) 0.013(2) 0.004(2)
C18' 0.0213(18) 0.031(2) 0.033(3) 0.000(2) 0.012(2) -0.0093(15)
C19' 0.031(2) 0.034(3) 0.044(3) 0.001(2) 0.013(2) -0.0122(19)
C20' 0.026(2) 0.053(3) 0.045(2) 0.003(2) 0.0189(18) -0.006(2)
C21' 0.0234(19) 0.044(3) 0.048(3) 0.000(2) 0.0187(19) -0.0017(18)
C22' 0.0200(17) 0.032(2) 0.035(2) 0.0022(18) 0.0166(17) -0.0010(17)
C23 0.0182(19) 0.025(2) 0.019(2) 0.0054(16) 0.0076(16) 0.0030(15)
C24 0.0261(17) 0.0299(19) 0.0328(18) 0.0114(15) 0.0130(14) 0.0091(14)
C25 0.0273(18) 0.027(2) 0.032(2) 0.0092(17) 0.0103(16) 0.0062(15)
C26 0.0307(18) 0.0213(17) 0.0316(18) 0.0061(15) 0.0107(15) 0.0034(14)
C27 0.0267(17) 0.0222(17) 0.0237(17) 0.0073(14) 0.0089(14) -0.0020(14)
C28 0.021(2) 0.025(2) 0.023(3) 0.0036(18) 0.007(2) 0.0045(18)
C23' 0.0204(17) 0.0224(17) 0.0224(18) 0.0049(15) 0.0046(14) 0.0030(13)
C24' 0.0223(14) 0.0266(16) 0.0312(15) 0.0076(13) 0.0034(12) -0.0004(12)
C25' 0.0329(19) 0.033(2) 0.043(2) 0.0136(18) -0.0017(17) 0.0059(16)
C26' 0.043(2) 0.0280(18) 0.0378(19) 0.0125(15) 0.0003(16) -0.0012(16)
C27' 0.0338(17) 0.0263(16) 0.0310(17) 0.0081(14) 0.0043(14) -0.0027(13)
C28' 0.021(2) 0.0233(18) 0.022(2) 0.0064(16) 0.0077(18) -0.0025(16)
C29 0.0350(9) 0.0224(8) 0.0295(8) -0.0026(7) 0.0222(7) -0.0048(7)
C30 0.0363(10) 0.0288(9) 0.0295(9) -0.0053(7) 0.0217(8) -0.0096(8)
C31 0.0503(12) 0.0291(10) 0.0380(10) -0.0073(8) 0.0295(10) -0.0146(9)
C32 0.0717(16) 0.0293(11) 0.0396(11) -0.0116(9) 0.0343(11) -0.0197(10)
C33 0.0744(16) 0.0267(10) 0.0440(12) -0.0098(9) 0.0440(12) -0.0133(10)
C34 0.0510(12) 0.0248(9) 0.0343(10) -0.0053(8) 0.0303(9) -0.0087(8)
C35 0.0291(8) 0.0237(8) 0.0284(8) 0.0009(7) 0.0197(7) -0.0027(7)
C36 0.0337(9) 0.0323(10) 0.0385(10) 0.0063(8) 0.0245(8) 0.0031(8)
C37 0.0310(10) 0.0409(12) 0.0447(11) 0.0082(9) 0.0255(9) 0.0036(8)
C38 0.0327(10) 0.0526(14) 0.0349(10) 0.0033(9) 0.0182(8) -0.0123(9)
C39 0.0425(11) 0.0321(10) 0.0367(10) -0.0059(8) 0.0261(9) -0.0150(8)
C40 0.0385(10) 0.0286(10) 0.0335(9) -0.0049(8) 0.0239(8) -0.0095(8)
C41 0.0311(9) 0.0252(9) 0.0309(9) 0.0025(7) 0.0177(7) 0.0016(7)
C42 0.0379(10) 0.0275(10) 0.0314(9) -0.0002(7) 0.0173(8) -0.0032(8)
C43 0.0363(10) 0.0287(10) 0.0361(10) 0.0048(8) 0.0117(8) -0.0001(8)
C44 0.0352(11) 0.0435(13) 0.0426(12) 0.0023(10) 0.0139(9) 0.0074(9)
C45 0.0357(10) 0.0406(12) 0.0393(11) -0.0002(9) 0.0194(9) 0.0085(9)
C46 0.0315(9) 0.0323(10) 0.0326(9) 0.0030(8) 0.0193(8) 0.0037(8)
F1 0.0463(6) 0.0107(4) 0.0303(5) 0.0006(4) 0.0218(5) -0.0004(4)
Ni1 0.02322(10) 0.01460(10) 0.02715(11) 0.00028(8) 0.01670(8) -0.00068(8)
P1 0.02061(19) 0.0183(2) 0.0292(2) 0.00467(16) 0.01503(17) 0.00197(15)
P2 0.0270(2) 0.0183(2) 0.0270(2) 0.00016(16) 0.01830(17) -0.00150(16)

loop_
_atom_type_symbol
_atom_type_description
_atom_type_scat_dispersion_real
_atom_type_scat_dispersion_imag
_atom_type_scat_source
C C 0.0033 0.0016 'International Tables Vol C Tables 4.2.6.8 and 6.1.1.4'
F F 0.0171 0.0103 'International Tables Vol C Tables 4.2.6.8 and 6.1.1.4'
P P 0.1023 0.0942 'International Tables Vol C Tables 4.2.6.8 and 6.1.1.4'
Ni Ni 0.3393 1.1124 'International Tables Vol C Tables 4.2.6.8 and 6.1.1.4'
H H 0.0000 0.0000 'International Tables Vol C Tables 4.2.6.8 and 6.1.1.4'

loop_
_geom_angle_atom_site_label_1
_geom_angle_atom_site_label_2
_geom_angle_atom_site_label_3
_geom_angle
C2 C1 C10 116.90(15)
C2 C1 Ni1 124.21(13)
C10 C1 Ni1 118.89(12)
C1 C2 C3 122.35(16)
C4 C3 C2 121.00(16)
C3 C4 C5 119.45(16)
C4 C5 C6 120.72(15)
C4 C5 C10 119.65(15)
C6 C5 C10 119.62(15)
C7 C6 C5 120.49(16)
C6 C7 C8 120.42(16)
C9 C8 C7 120.07(16)
C8 C9 C10 121.91(16)
C9 C10 C5 117.49(15)
C9 C10 C1 121.87(15)
C5 C10 C1 120.64(14)
C16 C11 C12 111.24(13)
C16 C11 P1 114.97(11)
C12 C11 P1 113.63(12)
C13 C12 C11 110.70(14)
C12 C13 C14 111.77(15)
C15 C14 C13 110.84(15)
C14 C15 C16 111.15(15)
C15 C16 C11 111.35(14)
C22 C17 C18 109.8(6)
C22 C17 P1 111.0(5)
C18 C17 P1 116.4(6)
C19 C18 C17 112.9(6)
C20 C19 C18 111.5(6)
C21 C20 C19 110.1(6)
C20 C21 C22 110.2(4)
C21 C22 C17 114.4(5)
C22' C17' C18' 109.9(7)
C22' C17' P1 108.1(5)
C18' C17' P1 111.1(7)
C19' C18' C17' 108.0(6)
C20' C19' C18' 111.8(6)
C21' C20' C19' 112.6(6)
C20' C21' C22' 111.1(4)
C17' C22' C21' 108.3(5)
C24 C23 C28 111.2(5)
C24 C23 P1 112.5(3)
C28 C23 P1 109.7(3)
C25 C24 C23 111.2(3)
C26 C25 C24 111.3(3)
C27 C26 C25 110.5(3)
C26 C27 C28 110.9(4)
C27 C28 C23 112.9(4)
C24' C23' C28' 109.4(3)
C24' C23' P1 116.5(3)
C28' C23' P1 113.7(3)
C25' C24' C23' 109.9(3)
C26' C25' C24' 112.0(3)
C25' C26' C27' 111.3(3)
C26' C27' C28' 110.2(4)
C27' C28' C23' 110.4(5)
C34 C29 C30 108.66(16)
C34 C29 P2 118.45(13)
C30 C29 P2 112.13(12)
C31 C30 C29 110.39(16)
C30 C31 C32 110.46(16)
C33 C32 C31 110.64(19)
C32 C33 C34 111.30(18)
C33 C34 C29 109.78(16)
C40 C35 C36 109.04(16)
C40 C35 P2 112.98(11)
C36 C35 P2 112.16(12)
C37 C36 C35 110.41(16)
C38 C37 C36 110.81(17)
C39 C38 C37 111.15(16)
C38 C39 C40 111.95(17)
C39 C40 C35 110.81(15)
C42 C41 C46 111.36(16)
C42 C41 P2 115.46(13)
C46 C41 P2 113.44(13)
C41 C42 C43 111.15(16)
C44 C43 C42 111.85(17)
C45 C44 C43 111.00(18)
C44 C45 C46 111.63(17)
C41 C46 C45 109.96(16)
F1 Ni1 C1 177.06(6)
F1 Ni1 P2 88.15(3)
C1 Ni1 P2 91.75(5)
F1 Ni1 P1 86.50(4)
C1 Ni1 P1 94.01(5)
P2 Ni1 P1 170.187(18)
C23' P1 C11 111.89(15)
C23' P1 C17' 105.1(4)
C11 P1 C17' 103.9(3)
C11 P1 C17 102.7(3)
C11 P1 C23 102.22(15)
C17 P1 C23 98.5(4)
C23' P1 Ni1 114.19(14)
C11 P1 Ni1 111.46(5)
C17' P1 Ni1 109.6(4)
C17 P1 Ni1 107.9(4)
C23 P1 Ni1 130.48(15)
C41 P2 C35 102.49(8)
C41 P2 C29 110.24(9)
C35 P2 C29 103.16(8)
C41 P2 Ni1 110.66(6)
C35 P2 Ni1 109.82(6)
C29 P2 Ni1 118.96(6)

loop_
_geom_bond_atom_site_label_1
_geom_bond_atom_site_label_2
_geom_bond_distance
C1 C2 1.389(2)
C1 C10 1.433(2)
C1 Ni1 1.8881(16)
C2 C3 1.412(2)
C3 C4 1.366(2)
C4 C5 1.415(2)
C5 C6 1.423(2)
C5 C10 1.428(2)
C6 C7 1.369(3)
C7 C8 1.411(3)
C8 C9 1.365(2)
C9 C10 1.423(2)
C11 C16 1.538(2)
C11 C12 1.541(2)
C11 P1 1.8544(17)
C12 C13 1.527(2)
C13 C14 1.528(2)
C14 C15 1.520(3)
C15 C16 1.527(3)
C17 C22 1.533(8)
C17 C18 1.542(7)
C17 P1 1.871(7)
C18 C19 1.535(7)
C19 C20 1.532(7)
C20 C21 1.522(6)
C21 C22 1.532(5)
C17' C22' 1.529(7)
C17' C18' 1.539(8)
C17' P1 1.863(8)
C18' C19' 1.539(7)
C19' C20' 1.528(7)
C20' C21' 1.520(6)
C21' C22' 1.539(6)
C23 C24 1.535(5)
C23 C28 1.538(7)
C23 P1 1.921(5)
C24 C25 1.529(5)
C25 C26 1.524(5)
C26 C27 1.513(5)
C27 C28 1.531(7)
C23' C24' 1.535(5)
C23' C28' 1.539(6)
C23' P1 1.830(4)
C24' C25' 1.530(5)
C25' C26' 1.525(6)
C26' C27' 1.526(5)
C27' C28' 1.532(6)
C29 C34 1.539(2)
C29 C30 1.540(2)
C29 P2 1.8625(18)
C30 C31 1.531(3)
C31 C32 1.532(3)
C32 C33 1.524(3)
C33 C34 1.531(3)
C35 C40 1.537(3)
C35 C36 1.537(3)
C35 P2 1.8572(17)
C36 C37 1.536(2)
C37 C38 1.521(3)
C38 C39 1.518(3)
C39 C40 1.531(2)
C41 C42 1.527(3)
C41 C46 1.541(3)
C41 P2 1.8568(19)
C42 C43 1.532(3)
C43 C44 1.514(3)
C44 C45 1.509(3)
C45 C46 1.542(3)
F1 Ni1 1.8757(10)
Ni1 P2 2.2306(5)
Ni1 P1 2.2431(5)

loop_
_geom_torsion_atom_site_label_1
_geom_torsion_atom_site_label_2
_geom_torsion_atom_site_label_3
_geom_torsion_atom_site_label_4
_geom_torsion
C10 C1 C2 C3 0.0(3)
Ni1 C1 C2 C3 179.59(14)
C1 C2 C3 C4 0.4(3)
C2 C3 C4 C5 -0.2(3)
C3 C4 C5 C6 179.69(17)
C3 C4 C5 C10 -0.4(3)
C4 C5 C6 C7 179.46(17)
C10 C5 C6 C7 -0.5(3)
C5 C6 C7 C8 0.1(3)
C6 C7 C8 C9 0.5(3)
C7 C8 C9 C10 -0.6(3)
C8 C9 C10 C5 0.2(3)
C8 C9 C10 C1 179.77(17)
C4 C5 C10 C9 -179.59(16)
C6 C5 C10 C9 0.3(2)
C4 C5 C10 C1 0.8(2)
C6 C5 C10 C1 -179.23(16)
C2 C1 C10 C9 179.81(16)
Ni1 C1 C10 C9 0.2(2)
C2 C1 C10 C5 -0.6(2)
Ni1 C1 C10 C5 179.75(12)
C16 C11 C12 C13 -54.21(19)
P1 C11 C12 C13 174.16(12)
C11 C12 C13 C14 55.4(2)
C12 C13 C14 C15 -56.7(2)
C13 C14 C15 C16 56.5(2)
C14 C15 C16 C11 -55.9(2)
C12 C11 C16 C15 54.72(19)
P1 C11 C16 C15 -174.34(12)
C22 C17 C18 C19 50.2(10)
P1 C17 C18 C19 177.3(6)
C17 C18 C19 C20 -54.8(10)
C18 C19 C20 C21 57.7(9)
C19 C20 C21 C22 -57.4(6)
C20 C21 C22 C17 56.0(7)
C18 C17 C22 C21 -51.4(9)
P1 C17 C22 C21 178.4(5)
C22' C17' C18' C19' 62.5(9)
P1 C17' C18' C19' -177.9(6)
C17' C18' C19' C20' -56.2(9)
C18' C19' C20' C21' 52.7(9)
C19' C20' C21' C22' -53.0(7)
C18' C17' C22' C21' -63.5(9)
P1 C17' C22' C21' 175.0(5)
C20' C21' C22' C17' 57.8(7)
C28 C23 C24 C25 52.3(5)
P1 C23 C24 C25 175.8(3)
C23 C24 C25 C26 -56.5(5)
C24 C25 C26 C27 58.9(5)
C25 C26 C27 C28 -57.0(5)
C26 C27 C28 C23 54.0(7)
C24 C23 C28 C27 -51.5(7)
P1 C23 C28 C27 -176.6(5)
C28' C23' C24' C25' -58.3(5)
P1 C23' C24' C25' 171.0(3)
C23' C24' C25' C26' 56.4(5)
C24' C25' C26' C27' -55.0(5)
C25' C26' C27' C28' 55.3(5)
C26' C27' C28' C23' -58.3(6)
C24' C23' C28' C27' 60.1(6)
P1 C23' C28' C27' -167.8(4)
C34 C29 C30 C31 -60.1(2)
P2 C29 C30 C31 167.04(14)
C29 C30 C31 C32 58.5(2)
C30 C31 C32 C33 -55.9(3)
C31 C32 C33 C34 56.2(3)
C32 C33 C34 C29 -58.4(3)
C30 C29 C34 C33 59.6(2)
P2 C29 C34 C33 -170.98(16)
C40 C35 C36 C37 59.0(2)
P2 C35 C36 C37 -175.10(14)
C35 C36 C37 C38 -58.4(2)
C36 C37 C38 C39 55.5(2)
C37 C38 C39 C40 -54.5(2)
C38 C39 C40 C35 56.0(2)
C36 C35 C40 C39 -57.6(2)
P2 C35 C40 C39 176.96(14)
C46 C41 C42 C43 -54.6(2)
P2 C41 C42 C43 174.13(13)
C41 C42 C43 C44 54.8(2)
C42 C43 C44 C45 -55.8(2)
C43 C44 C45 C46 56.9(3)
C42 C41 C46 C45 55.1(2)
P2 C41 C46 C45 -172.59(14)
C44 C45 C46 C41 -56.4(2)
C2 C1 Ni1 P2 -84.36(15)
C10 C1 Ni1 P2 95.22(13)
C2 C1 Ni1 P1 87.68(15)
C10 C1 Ni1 P1 -92.74(13)
C24' C23' P1 C11 81.7(3)
C28' C23' P1 C11 -46.9(4)
C24' C23' P1 C17' -30.4(5)
C28' C23' P1 C17' -159.0(5)
C24' C23' P1 C17 -30.6(5)
C28' C23' P1 C17 -159.2(5)
C24' C23' P1 C23 25.7(7)
C28' C23' P1 C23 -102.9(10)
C24' C23' P1 Ni1 -150.6(3)
C28' C23' P1 Ni1 80.8(4)
C16 C11 P1 C23' -50.77(19)
C12 C11 P1 C23' 79.01(18)
C16 C11 P1 C17' 62.1(5)
C12 C11 P1 C17' -168.1(4)
C16 C11 P1 C17 64.7(4)
C12 C11 P1 C17 -165.5(4)
C16 C11 P1 C23 -36.98(19)
C12 C11 P1 C23 92.80(19)
C16 C11 P1 Ni1 -179.99(10)
C12 C11 P1 Ni1 -50.21(13)
C22' C17' P1 C23' -66.9(8)
C18' C17' P1 C23' 172.4(6)
C22' C17' P1 C11 175.4(6)
C18' C17' P1 C11 54.7(8)
C22' C17' P1 C17 110(14)
C18' C17' P1 C17 -10(13)
C22' C17' P1 C23 -80.5(7)
C18' C17' P1 C23 158.8(7)
C22' C17' P1 Ni1 56.2(8)
C18' C17' P1 Ni1 -64.5(7)
C22 C17 P1 C23' -82.6(7)
C18 C17 P1 C23' 150.9(7)
C22 C17 P1 C11 159.1(6)
C18 C17 P1 C11 32.6(9)
C22 C17 P1 C17' -85(13)
C18 C17 P1 C17' 148(14)
C22 C17 P1 C23 -96.2(7)
C18 C17 P1 C23 137.2(8)
C22 C17 P1 Ni1 41.3(7)
C18 C17 P1 Ni1 -85.2(8)
C42 C41 P2 C35 -60.69(15)
C46 C41 P2 C35 169.07(14)
C42 C41 P2 C29 48.59(16)
C46 C41 P2 C29 -81.66(15)
C42 C41 P2 Ni1 -177.73(12)
C46 C41 P2 Ni1 52.02(15)
C40 C35 P2 C41 -58.65(15)
C36 C35 P2 C41 177.62(14)
C40 C35 P2 C29 -173.20(14)
C36 C35 P2 C29 63.06(15)
C40 C35 P2 Ni1 59.00(14)
C36 C35 P2 Ni1 -64.74(14)
C34 C29 P2 C41 -76.91(16)
C30 C29 P2 C41 50.91(15)
C34 C29 P2 C35 31.93(17)
C30 C29 P2 C35 159.74(13)
C34 C29 P2 Ni1 153.75(13)
C30 C29 P2 Ni1 -78.43(14)
